data_4102608
loop_
_publ_author_name
'Amanda P. S. Samuel'
'Dick T. Co'
'Charlotte L. Stern'
'Michael R. Wasielewski'

_publ_section_title
;
 Ultrafast Photodriven Intramolecular Electron Transfer from a Zinc
 Porphyrin to a Readily Reduced Diiron Hydrogenase Model Complex
;
_journal_name_full 'Journal of the American Chemical Society'
_journal_page_first 8813
_journal_page_last 8815
_journal_paper_doi 10.1021/ja100016v
_journal_volume 132
_journal_year 2010
_chemical_formula_sum 'C25 H11 Fe2 N O8 S2'
_chemical_formula_weight 629.17
_chemical_name_systematic
; 
 ? 
;
_space_group_IT_number 14
_symmetry_cell_setting monoclinic
_symmetry_space_group_name_Hall '-P 2ybc'
_symmetry_space_group_name_H-M 'P 1 21/c 1'
_atom_sites_solution_hydrogens geom
_atom_sites_solution_primary direct
_atom_sites_solution_secondary difmap
_audit_creation_method SHELXL-97
_cell_angle_alpha 90.00
_cell_angle_beta 96.918(2)
_cell_angle_gamma 90.00
_cell_formula_units_Z 4
_cell_length_a 15.2702(5)
_cell_length_b 10.1219(4)
_cell_length_c 15.6273(5)
_cell_measurement_reflns_used 9127
_cell_measurement_temperature 100(2)
_cell_measurement_theta_max 29.88
_cell_measurement_theta_min 2.40
_cell_volume 2397.82(15)
_computing_cell_refinement 'SAINT V7.23A (Bruker, 2005)'
_computing_data_collection 'APEX2 V2.1-4 (Bruker, 2007)'
_computing_data_reduction 'Bruker SAINT'
_computing_molecular_graphics 'Bruker SHELXTL'
_computing_publication_material 'Bruker SHELXTL'
_computing_structure_refinement 'SHELXL-97 (Sheldrick, 1997)'
_computing_structure_solution 'SHELXS-97 (Sheldrick, 1990)'
_diffrn_ambient_temperature 100(2)
_diffrn_measured_fraction_theta_full 0.991
_diffrn_measured_fraction_theta_max 0.991
_diffrn_measurement_device_type 'CCD area detector'
_diffrn_measurement_method 'phi and omega scans'
_diffrn_radiation_monochromator graphite
_diffrn_radiation_source 'fine-focus sealed tube'
_diffrn_radiation_type MoK\a
_diffrn_radiation_wavelength 0.71073
_diffrn_reflns_av_R_equivalents 0.0600
_diffrn_reflns_av_sigmaI/netI 0.0392
_diffrn_reflns_limit_h_max 18
_diffrn_reflns_limit_h_min -21
_diffrn_reflns_limit_k_max 14
_diffrn_reflns_limit_k_min -14
_diffrn_reflns_limit_l_max 21
_diffrn_reflns_limit_l_min -21
_diffrn_reflns_number 52831
_diffrn_reflns_theta_full 29.99
_diffrn_reflns_theta_max 29.99
_diffrn_reflns_theta_min 1.34
_exptl_absorpt_coefficient_mu 1.438
_exptl_absorpt_correction_T_max 0.9488
_exptl_absorpt_correction_T_min 0.8085
_exptl_absorpt_correction_type numerical
_exptl_absorpt_process_details face-indexed
_exptl_crystal_colour orange
_exptl_crystal_density_diffrn 1.743
_exptl_crystal_density_method 'not measured'
_exptl_crystal_description plate
_exptl_crystal_F_000 1264
_exptl_crystal_size_max 0.35
_exptl_crystal_size_mid 0.17
_exptl_crystal_size_min 0.06
_refine_diff_density_max 0.540
_refine_diff_density_min -0.485
_refine_diff_density_rms 0.081
_refine_ls_extinction_method none
_refine_ls_goodness_of_fit_ref 1.041
_refine_ls_hydrogen_treatment constr
_refine_ls_matrix_type full
_refine_ls_number_parameters 344
_refine_ls_number_reflns 6920
_refine_ls_number_restraints 0
_refine_ls_restrained_S_all 1.041
_refine_ls_R_factor_all 0.0414
_refine_ls_R_factor_gt 0.0288
_refine_ls_shift/su_max 0.002
_refine_ls_shift/su_mean 0.000
_refine_ls_structure_factor_coef Fsqd
_refine_ls_weighting_details 'calc w=1/[\s^2^(Fo^2^)+(0.0447P)^2^+0.0000P] where P=(Fo^2^+2Fc^2^)/3'
_refine_ls_weighting_scheme calc
_refine_ls_wR_factor_gt 0.0704
_refine_ls_wR_factor_ref 0.0802
_reflns_number_gt 5454
_reflns_number_total 6920
_reflns_threshold_expression >2sigma(I)
_cod_data_source_file ja100016v_si_002.cif
_cod_data_source_block n0241
_cod_database_code 4102608

loop_
_symmetry_equiv_pos_as_xyz
'x, y, z'
'-x, y+1/2, -z+1/2'
'-x, -y, -z'
'x, -y-1/2, z-1/2'

loop_
_atom_site_label
_atom_site_type_symbol
_atom_site_fract_x
_atom_site_fract_y
_atom_site_fract_z
_atom_site_U_iso_or_equiv
_atom_site_adp_type
_atom_site_occupancy
_atom_site_symmetry_multiplicity
_atom_site_calc_flag
_atom_site_refinement_flags
Fe1 Fe 0.190514(16) 0.29799(2) 1.192002(14) 0.01640(7) Uani 1 1 d .
Fe2 Fe 0.134545(16) 0.16194(2) 1.063399(14) 0.01564(7) Uani 1 1 d .
S1 S 0.26115(3) 0.11931(4) 1.14959(2) 0.01631(9) Uani 1 1 d .
S2 S 0.18979(3) 0.36708(4) 1.05519(2) 0.01639(9) Uani 1 1 d .
O1 O 0.34394(10) 0.41779(15) 1.29583(9) 0.0372(4) Uani 1 1 d .
O2 O 0.04731(9) 0.48879(14) 1.20322(9) 0.0306(3) Uani 1 1 d .
O3 O 0.12551(9) 0.14304(14) 1.33011(8) 0.0309(3) Uani 1 1 d .
O4 O 0.04207(9) -0.05367(13) 1.14080(8) 0.0255(3) Uani 1 1 d .
O5 O 0.17361(9) 0.03518(14) 0.90220(8) 0.0289(3) Uani 1 1 d .
O6 O -0.03705(9) 0.28456(15) 1.00720(9) 0.0311(3) Uani 1 1 d .
O7 O 0.65639(8) 0.12741(13) 1.00121(8) 0.0221(3) Uani 1 1 d .
O8 O 0.53604(8) 0.46701(13) 0.83614(8) 0.0254(3) Uani 1 1 d .
N1 N 0.59198(9) 0.28548(14) 0.91008(9) 0.0167(3) Uani 1 1 d .
C1 C 0.28394(13) 0.37705(19) 1.25527(11) 0.0240(4) Uani 1 1 d .
C2 C 0.10429(13) 0.41691(19) 1.20005(10) 0.0219(4) Uani 1 1 d .
C3 C 0.15208(12) 0.20255(18) 1.27666(11) 0.0217(4) Uani 1 1 d .
C4 C 0.08095(11) 0.02741(18) 1.11160(10) 0.0192(4) Uani 1 1 d .
C5 C 0.15848(12) 0.08395(18) 0.96417(11) 0.0205(4) Uani 1 1 d .
C6 C 0.02913(12) 0.23531(19) 1.02816(10) 0.0214(4) Uani 1 1 d .
C7 C 0.35714(11) 0.16654(16) 1.10241(10) 0.0151(3) Uani 1 1 d .
C8 C 0.43023(11) 0.09006(17) 1.12850(10) 0.0179(3) Uani 1 1 d .
H8 H 0.4275 0.0264 1.1728 0.021 Uiso 1 1 calc R
C9 C 0.50859(12) 0.10474(17) 1.09074(10) 0.0185(3) Uani 1 1 d .
H9 H 0.5586 0.0521 1.1102 0.022 Uiso 1 1 calc R
C10 C 0.51321(11) 0.19539(16) 1.02551(10) 0.0159(3) Uani 1 1 d .
C11 C 0.59320(11) 0.19827(16) 0.98072(10) 0.0165(3) Uani 1 1 d .
C12 C 0.52729(11) 0.38255(17) 0.89006(10) 0.0180(3) Uani 1 1 d .
C13 C 0.44745(11) 0.37445(16) 0.93485(10) 0.0164(3) Uani 1 1 d .
C14 C 0.37902(12) 0.45884(17) 0.91028(10) 0.0192(4) Uani 1 1 d .
H14 H 0.3837 0.5217 0.8659 0.023 Uiso 1 1 calc R
C15 C 0.30193(12) 0.45239(17) 0.95066(10) 0.0186(3) Uani 1 1 d .
H15 H 0.2553 0.5128 0.9344 0.022 Uiso 1 1 calc R
C16 C 0.29284(11) 0.35928(17) 1.01396(10) 0.0160(3) Uani 1 1 d .
C17 C 0.36123(11) 0.26833(16) 1.03990(10) 0.0147(3) Uani 1 1 d .
C18 C 0.44077(11) 0.27908(16) 1.00022(10) 0.0144(3) Uani 1 1 d .
C19 C 0.66175(11) 0.27595(17) 0.85516(10) 0.0169(3) Uani 1 1 d .
C20 C 0.74940(12) 0.29143(17) 0.88748(11) 0.0186(3) Uani 1 1 d .
H20 H 0.7655 0.3099 0.9469 0.022 Uiso 1 1 calc R
C21 C 0.81360(12) 0.27972(17) 0.83222(11) 0.0198(4) Uani 1 1 d .
H21 H 0.8739 0.2891 0.8546 0.024 Uiso 1 1 calc R
C22 C 0.79161(12) 0.25450(17) 0.74445(11) 0.0187(3) Uani 1 1 d .
C23 C 0.70273(12) 0.24268(17) 0.71310(11) 0.0195(4) Uani 1 1 d .
H23 H 0.6862 0.2285 0.6532 0.023 Uiso 1 1 calc R
C24 C 0.63780(12) 0.25123(17) 0.76800(10) 0.0189(3) Uani 1 1 d .
H24 H 0.5775 0.2403 0.7461 0.023 Uiso 1 1 calc R
C25 C 0.86167(13) 0.23761(19) 0.68477(11) 0.0242(4) Uani 1 1 d .
H25A H 0.8768 0.1438 0.6813 0.036 Uiso 1 1 calc R
H25B H 0.9144 0.2879 0.7071 0.036 Uiso 1 1 calc R
H25C H 0.8393 0.2702 0.6272 0.036 Uiso 1 1 calc R

loop_
_atom_site_aniso_label
_atom_site_aniso_U_11
_atom_site_aniso_U_22
_atom_site_aniso_U_33
_atom_site_aniso_U_23
_atom_site_aniso_U_13
_atom_site_aniso_U_12
Fe1 0.01778(14) 0.01919(14) 0.01261(12) -0.00164(8) 0.00341(9) -0.00398(10)
Fe2 0.01509(13) 0.01942(14) 0.01244(12) -0.00139(8) 0.00174(8) -0.00201(10)
S1 0.0166(2) 0.0180(2) 0.01419(19) 0.00209(14) 0.00157(14) -0.00246(17)
S2 0.0157(2) 0.0186(2) 0.01539(19) 0.00161(14) 0.00418(14) 0.00086(17)
O1 0.0350(9) 0.0473(10) 0.0287(7) -0.0098(6) 0.0014(6) -0.0199(8)
O2 0.0262(8) 0.0314(8) 0.0368(8) -0.0018(6) 0.0148(6) 0.0016(6)
O3 0.0342(8) 0.0385(8) 0.0207(7) 0.0043(6) 0.0065(5) -0.0120(7)
O4 0.0241(7) 0.0242(7) 0.0293(7) 0.0010(5) 0.0073(5) -0.0046(6)
O5 0.0353(8) 0.0337(8) 0.0186(6) -0.0046(5) 0.0063(5) 0.0035(6)
O6 0.0204(8) 0.0444(9) 0.0278(7) -0.0025(6) -0.0002(5) 0.0062(7)
O7 0.0182(7) 0.0262(7) 0.0222(6) 0.0041(5) 0.0033(5) 0.0063(5)
O8 0.0245(7) 0.0251(7) 0.0287(7) 0.0110(5) 0.0119(5) 0.0050(6)
N1 0.0147(7) 0.0193(8) 0.0165(7) 0.0012(5) 0.0035(5) 0.0021(6)
C1 0.0291(11) 0.0258(10) 0.0183(9) -0.0032(7) 0.0073(7) -0.0066(8)
C2 0.0260(10) 0.0239(10) 0.0170(8) -0.0021(6) 0.0076(6) -0.0073(8)
C3 0.0223(10) 0.0260(10) 0.0164(8) -0.0044(7) 0.0008(6) -0.0047(8)
C4 0.0182(9) 0.0237(9) 0.0156(8) -0.0048(6) 0.0008(6) 0.0002(7)
C5 0.0190(9) 0.0236(9) 0.0186(8) 0.0026(7) 0.0014(6) 0.0000(8)
C6 0.0215(10) 0.0268(10) 0.0161(8) -0.0036(6) 0.0032(6) -0.0053(8)
C7 0.0159(9) 0.0166(8) 0.0126(7) -0.0014(6) 0.0006(6) -0.0024(7)
C8 0.0211(9) 0.0174(9) 0.0146(8) 0.0024(6) 0.0005(6) -0.0015(7)
C9 0.0195(9) 0.0198(9) 0.0155(8) 0.0024(6) -0.0001(6) 0.0022(7)
C10 0.0151(9) 0.0172(8) 0.0154(8) -0.0007(6) 0.0012(6) -0.0004(7)
C11 0.0174(9) 0.0170(8) 0.0149(8) -0.0008(6) 0.0013(6) -0.0003(7)
C12 0.0171(9) 0.0182(9) 0.0189(8) 0.0011(6) 0.0037(6) 0.0005(7)
C13 0.0168(9) 0.0167(8) 0.0159(8) 0.0013(6) 0.0032(6) 0.0001(7)
C14 0.0217(10) 0.0188(9) 0.0180(8) 0.0057(6) 0.0060(6) 0.0028(7)
C15 0.0176(9) 0.0197(9) 0.0190(8) 0.0036(6) 0.0038(6) 0.0040(7)
C16 0.0147(9) 0.0187(9) 0.0146(8) -0.0008(6) 0.0023(6) -0.0013(7)
C17 0.0151(8) 0.0156(8) 0.0132(7) -0.0004(6) 0.0014(5) -0.0016(7)
C18 0.0156(8) 0.0143(8) 0.0130(7) -0.0002(5) 0.0010(6) -0.0013(7)
C19 0.0166(9) 0.0167(9) 0.0182(8) 0.0004(6) 0.0053(6) 0.0012(7)
C20 0.0194(9) 0.0195(9) 0.0170(8) -0.0005(6) 0.0024(6) 0.0007(7)
C21 0.0149(9) 0.0217(9) 0.0229(9) -0.0002(6) 0.0026(6) 0.0004(7)
C22 0.0205(9) 0.0145(8) 0.0222(8) 0.0012(6) 0.0065(6) 0.0019(7)
C23 0.0242(10) 0.0176(9) 0.0168(8) -0.0016(6) 0.0027(6) -0.0006(7)
C24 0.0164(9) 0.0204(9) 0.0198(8) 0.0007(6) 0.0015(6) -0.0003(7)
C25 0.0254(10) 0.0252(10) 0.0238(9) -0.0021(7) 0.0103(7) 0.0006(8)

loop_
_atom_type_symbol
_atom_type_description
_atom_type_scat_dispersion_real
_atom_type_scat_dispersion_imag
_atom_type_scat_source
C C 0.0033 0.0016 'International Tables Vol C Tables 4.2.6.8 and 6.1.1.4'
H H 0.0000 0.0000 'International Tables Vol C Tables 4.2.6.8 and 6.1.1.4'
N N 0.0061 0.0033 'International Tables Vol C Tables 4.2.6.8 and 6.1.1.4'
O O 0.0106 0.0060 'International Tables Vol C Tables 4.2.6.8 and 6.1.1.4'
S S 0.1246 0.1234 'International Tables Vol C Tables 4.2.6.8 and 6.1.1.4'
Fe Fe 0.3463 0.8444 'International Tables Vol C Tables 4.2.6.8 and 6.1.1.4'

loop_
_geom_angle_atom_site_label_1
_geom_angle_atom_site_label_2
_geom_angle_atom_site_label_3
_geom_angle
C3 Fe1 C2 90.09(8)
C3 Fe1 C1 98.10(8)
C2 Fe1 C1 101.54(9)
C3 Fe1 S1 89.74(6)
C2 Fe1 S1 160.15(6)
C1 Fe1 S1 98.13(6)
C3 Fe1 S2 154.78(6)
C2 Fe1 S2 86.48(5)
C1 Fe1 S2 107.07(6)
S1 Fe1 S2 85.258(16)
C3 Fe1 Fe2 100.70(6)
C2 Fe1 Fe2 104.03(6)
C1 Fe1 Fe2 148.03(6)
S1 Fe1 Fe2 56.579(13)
S2 Fe1 Fe2 56.282(13)
C6 Fe2 C4 90.30(8)
C6 Fe2 C5 100.54(8)
C4 Fe2 C5 100.19(8)
C6 Fe2 S2 85.95(6)
C4 Fe2 S2 156.10(5)
C5 Fe2 S2 103.71(6)
C6 Fe2 S1 158.62(6)
C4 Fe2 S1 90.32(6)
C5 Fe2 S1 100.38(6)
S2 Fe2 S1 84.866(17)
C6 Fe2 Fe1 103.03(6)
C4 Fe2 Fe1 102.06(5)
C5 Fe2 Fe1 147.27(6)
S2 Fe2 Fe1 56.189(13)
S1 Fe2 Fe1 56.032(13)
C7 S1 Fe1 110.73(6)
C7 S1 Fe2 112.89(5)
Fe1 S1 Fe2 67.389(15)
C16 S2 Fe1 115.40(6)
C16 S2 Fe2 109.57(6)
Fe1 S2 Fe2 67.529(14)
C12 N1 C11 123.75(14)
C12 N1 C19 117.57(13)
C11 N1 C19 118.68(14)
O1 C1 Fe1 175.37(18)
O2 C2 Fe1 177.17(17)
O3 C3 Fe1 178.27(17)
O4 C4 Fe2 175.65(16)
O5 C5 Fe2 179.87(19)
O6 C6 Fe2 178.20(17)
C8 C7 C17 120.48(15)
C8 C7 S1 113.80(12)
C17 C7 S1 125.65(13)
C7 C8 C9 121.10(15)
C7 C8 H8 119.4
C9 C8 H8 119.4
C10 C9 C8 120.19(16)
C10 C9 H9 119.9
C8 C9 H9 119.9
C9 C10 C18 119.87(15)
C9 C10 C11 118.77(15)
C18 C10 C11 121.31(14)
O7 C11 N1 120.72(15)
O7 C11 C10 122.62(15)
N1 C11 C10 116.63(14)
O8 C12 N1 120.87(15)
O8 C12 C13 122.08(16)
N1 C12 C13 117.02(14)
C14 C13 C18 120.56(15)
C14 C13 C12 118.52(15)
C18 C13 C12 120.89(15)
C13 C14 C15 119.91(15)
C13 C14 H14 120.0
C15 C14 H14 120.0
C16 C15 C14 120.97(16)
C16 C15 H15 119.5
C14 C15 H15 119.5
C15 C16 C17 120.89(15)
C15 C16 S2 113.51(13)
C17 C16 S2 125.59(12)
C16 C17 C7 125.07(15)
C16 C17 C18 117.50(14)
C7 C17 C18 117.43(15)
C10 C18 C13 119.24(15)
C10 C18 C17 120.65(14)
C13 C18 C17 120.11(15)
C20 C19 C24 120.52(16)
C20 C19 N1 121.65(15)
C24 C19 N1 117.83(15)
C19 C20 C21 119.26(16)
C19 C20 H20 120.4
C21 C20 H20 120.4
C20 C21 C22 121.53(16)
C20 C21 H21 119.2
C22 C21 H21 119.2
C23 C22 C21 118.07(15)
C23 C22 C25 120.40(15)
C21 C22 C25 121.51(16)
C24 C23 C22 121.03(16)
C24 C23 H23 119.5
C22 C23 H23 119.5
C19 C24 C23 119.54(16)
C19 C24 H24 120.2
C23 C24 H24 120.2
C22 C25 H25A 109.5
C22 C25 H25B 109.5
H25A C25 H25B 109.5
C22 C25 H25C 109.5
H25A C25 H25C 109.5
H25B C25 H25C 109.5

loop_
_geom_bond_atom_site_label_1
_geom_bond_atom_site_label_2
_geom_bond_distance
Fe1 C3 1.7930(18)
Fe1 C2 1.799(2)
Fe1 C1 1.8203(19)
Fe1 S1 2.2464(5)
Fe1 S2 2.2482(4)
Fe1 Fe2 2.5004(3)
Fe2 C6 1.798(2)
Fe2 C4 1.8000(18)
Fe2 C5 1.8160(17)
Fe2 S2 2.2507(5)
Fe2 S1 2.2607(5)
S1 C7 1.7834(17)
S2 C16 1.7724(17)
O1 C1 1.128(2)
O2 C2 1.140(2)
O3 C3 1.143(2)
O4 C4 1.140(2)
O5 C5 1.135(2)
O6 C6 1.139(2)
O7 C11 1.214(2)
O8 C12 1.219(2)
N1 C12 1.402(2)
N1 C11 1.412(2)
N1 C19 1.450(2)
C7 C8 1.379(2)
C7 C17 1.426(2)
C8 C9 1.404(2)
C8 H8 0.9500
C9 C10 1.380(2)
C9 H9 0.9500
C10 C18 1.411(2)
C10 C11 1.479(2)
C12 C13 1.480(2)
C13 C14 1.368(2)
C13 C18 1.418(2)
C14 C15 1.403(2)
C14 H14 0.9500
C15 C16 1.385(2)
C15 H15 0.9500
C16 C17 1.414(2)
C17 C18 1.433(2)
C19 C20 1.381(2)
C19 C24 1.390(2)
C20 C21 1.387(2)
C20 H20 0.9500
C21 C22 1.396(2)
C21 H21 0.9500
C22 C23 1.391(2)
C22 C25 1.511(2)
C23 C24 1.390(2)
C23 H23 0.9500
C24 H24 0.9500
C25 H25A 0.9800
C25 H25B 0.9800
C25 H25C 0.9800

loop_
_geom_torsion_atom_site_label_1
_geom_torsion_atom_site_label_2
_geom_torsion_atom_site_label_3
_geom_torsion_atom_site_label_4
_geom_torsion
C3 Fe1 Fe2 C6 92.76(9)
C2 Fe1 Fe2 C6 -0.04(8)
C1 Fe1 Fe2 C6 -142.23(13)
S1 Fe1 Fe2 C6 175.27(6)
S2 Fe1 Fe2 C6 -75.98(6)
C3 Fe1 Fe2 C4 -0.39(8)
C2 Fe1 Fe2 C4 -93.19(8)
C1 Fe1 Fe2 C4 124.62(13)
S1 Fe1 Fe2 C4 82.12(6)
S2 Fe1 Fe2 C4 -169.13(6)
C3 Fe1 Fe2 C5 -132.23(12)
C2 Fe1 Fe2 C5 134.97(12)
C1 Fe1 Fe2 C5 -7.22(16)
S1 Fe1 Fe2 C5 -49.72(11)
S2 Fe1 Fe2 C5 59.03(11)
C3 Fe1 Fe2 S2 168.74(6)
C2 Fe1 Fe2 S2 75.94(6)
C1 Fe1 Fe2 S2 -66.25(12)
S1 Fe1 Fe2 S2 -108.74(2)
C3 Fe1 Fe2 S1 -82.51(6)
C2 Fe1 Fe2 S1 -175.31(6)
C1 Fe1 Fe2 S1 42.50(12)
S2 Fe1 Fe2 S1 108.74(2)
C3 Fe1 S1 C7 -149.93(8)
C2 Fe1 S1 C7 120.53(17)
C1 Fe1 S1 C7 -51.79(8)
S2 Fe1 S1 C7 54.81(6)
Fe2 Fe1 S1 C7 107.04(6)
C3 Fe1 S1 Fe2 103.04(6)
C2 Fe1 S1 Fe2 13.50(16)
C1 Fe1 S1 Fe2 -158.82(6)
S2 Fe1 S1 Fe2 -52.221(15)
C6 Fe2 S1 C7 -116.63(17)
C4 Fe2 S1 C7 151.73(8)
C5 Fe2 S1 C7 51.31(8)
S2 Fe2 S1 C7 -51.72(6)
Fe1 Fe2 S1 C7 -103.90(6)
C6 Fe2 S1 Fe1 -12.72(16)
C4 Fe2 S1 Fe1 -104.37(5)
C5 Fe2 S1 Fe1 155.21(6)
S2 Fe2 S1 Fe1 52.184(14)
C3 Fe1 S2 C16 -128.57(16)
C2 Fe1 S2 C16 148.72(9)
C1 Fe1 S2 C16 47.72(9)
S1 Fe1 S2 C16 -49.34(6)
Fe2 Fe1 S2 C16 -101.82(6)
C3 Fe1 S2 Fe2 -26.75(15)
C2 Fe1 S2 Fe2 -109.46(6)
C1 Fe1 S2 Fe2 149.54(7)
S1 Fe1 S2 Fe2 52.476(15)
C6 Fe2 S2 C16 -141.15(8)
C4 Fe2 S2 C16 137.28(15)
C5 Fe2 S2 C16 -41.28(8)
S1 Fe2 S2 C16 58.17(6)
Fe1 Fe2 S2 C16 110.22(6)
C6 Fe2 S2 Fe1 108.63(5)
C4 Fe2 S2 Fe1 27.06(14)
C5 Fe2 S2 Fe1 -151.50(6)
S1 Fe2 S2 Fe1 -52.049(15)
C3 Fe1 C1 O1 58(2)
C2 Fe1 C1 O1 150(2)
S1 Fe1 C1 O1 -33(2)
S2 Fe1 C1 O1 -120(2)
Fe2 Fe1 C1 O1 -67(2)
C3 Fe1 C2 O2 -79(3)
C1 Fe1 C2 O2 -178(100)
S1 Fe1 C2 O2 10(3)
S2 Fe1 C2 O2 76(3)
Fe2 Fe1 C2 O2 22(3)
C2 Fe1 C3 O3 25(5)
C1 Fe1 C3 O3 127(5)
S1 Fe1 C3 O3 -135(5)
S2 Fe1 C3 O3 -57(6)
Fe2 Fe1 C3 O3 -79(5)
C6 Fe2 C4 O4 -5.3(19)
C5 Fe2 C4 O4 -106.0(19)
S2 Fe2 C4 O4 75(2)
S1 Fe2 C4 O4 153.4(19)
Fe1 Fe2 C4 O4 98.1(19)
C6 Fe2 C5 O5 165(100)
C4 Fe2 C5 O5 -103(100)
S2 Fe2 C5 O5 76(100)
S1 Fe2 C5 O5 -11(100)
Fe1 Fe2 C5 O5 29(100)
C4 Fe2 C6 O6 116(5)
C5 Fe2 C6 O6 -144(5)
S2 Fe2 C6 O6 -40(5)
S1 Fe2 C6 O6 24(6)
Fe1 Fe2 C6 O6 14(5)
Fe1 S1 C7 C8 136.65(11)
Fe2 S1 C7 C8 -149.99(10)
Fe1 S1 C7 C17 -46.47(15)
Fe2 S1 C7 C17 26.88(16)
C17 C7 C8 C9 -3.9(2)
S1 C7 C8 C9 173.18(13)
C7 C8 C9 C10 -1.0(3)
C8 C9 C10 C18 3.8(2)
C8 C9 C10 C11 -173.43(15)
C12 N1 C11 O7 -170.84(16)
C19 N1 C11 O7 8.5(2)
C12 N1 C11 C10 11.1(2)
C19 N1 C11 C10 -169.56(14)
C9 C10 C11 O7 -2.8(2)
C18 C10 C11 O7 179.97(16)
C9 C10 C11 N1 175.19(15)
C18 C10 C11 N1 -2.0(2)
C11 N1 C12 O8 169.51(16)
C19 N1 C12 O8 -9.8(2)
C11 N1 C12 C13 -12.6(2)
C19 N1 C12 C13 168.03(14)
O8 C12 C13 C14 4.7(3)
N1 C12 C13 C14 -173.16(15)
O8 C12 C13 C18 -177.00(16)
N1 C12 C13 C18 5.1(2)
C18 C13 C14 C15 0.8(3)
C12 C13 C14 C15 179.11(16)
C13 C14 C15 C16 -1.6(3)
C14 C15 C16 C17 0.2(3)
C14 C15 C16 S2 -179.15(13)
Fe1 S2 C16 C15 -151.81(11)
Fe2 S2 C16 C15 134.46(12)
Fe1 S2 C16 C17 28.84(16)
Fe2 S2 C16 C17 -44.89(15)
C15 C16 C17 C7 -178.00(16)
S2 C16 C17 C7 1.3(2)
C15 C16 C17 C18 1.9(2)
S2 C16 C17 C18 -178.80(12)
C8 C7 C17 C16 -174.47(16)
S1 C7 C17 C16 8.8(2)
C8 C7 C17 C18 5.6(2)
S1 C7 C17 C18 -171.05(12)
C9 C10 C18 C13 178.13(15)
C11 C10 C18 C13 -4.7(2)
C9 C10 C18 C17 -1.9(2)
C11 C10 C18 C17 175.31(14)
C14 C13 C18 C10 -178.59(16)
C12 C13 C18 C10 3.1(2)
C14 C13 C18 C17 1.4(2)
C12 C13 C18 C17 -176.89(15)
C16 C17 C18 C10 177.29(15)
C7 C17 C18 C10 -2.8(2)
C16 C17 C18 C13 -2.7(2)
C7 C17 C18 C13 177.22(15)
C12 N1 C19 C20 120.67(18)
C11 N1 C19 C20 -58.7(2)
C12 N1 C19 C24 -59.0(2)
C11 N1 C19 C24 121.63(17)
C24 C19 C20 C21 -1.1(3)
N1 C19 C20 C21 179.22(15)
C19 C20 C21 C22 0.9(3)
C20 C21 C22 C23 0.7(3)
C20 C21 C22 C25 -178.10(17)
C21 C22 C23 C24 -2.1(3)
C25 C22 C23 C24 176.67(16)
C20 C19 C24 C23 -0.3(3)
N1 C19 C24 C23 179.38(15)
C22 C23 C24 C19 2.0(3)
